data_7218848
loop_
_publ_author_name
'Li, Ya-Nan'
'Huo, Li-Hua'
'Yu, Yi-Zhe'
'Ge, Fa-Yuan'
'Deng, Zhao-Peng'
'Zhu, Zhi-Biao'
'Gao, Shan'

_publ_section_title
;
 Influence of solvents and assembly on the supramolecular patterns and
 luminescent properties of organic salts comprising
 4,4&#x2019;-dihydroxybiphenyl-3,3&#x2019;-disulfonate and
 triphenylmethanaminium
;
_journal_name_full 'RSC Adv.'
_journal_paper_doi 10.1039/C4RA12338G
_journal_year 2014
_chemical_formula_moiety 'C12 H8 O8 S2, 2(C19 H18 N), 2(C3 H7 N O)'
_chemical_formula_sum 'C56 H58 N4 O10 S2'
_chemical_formula_weight 1011.18
_chemical_name_systematic
; 
 ? 
;
_space_group_IT_number 2
_symmetry_cell_setting triclinic
_symmetry_space_group_name_Hall '-P 1'
_symmetry_space_group_name_H-M 'P -1'
_atom_sites_solution_hydrogens geom
_atom_sites_solution_primary direct
_atom_sites_solution_secondary difmap
_audit_creation_method SHELXL-97
_cell_angle_alpha 64.981(7)
_cell_angle_beta 78.038(7)
_cell_angle_gamma 66.971(8)
_cell_formula_units_Z 1
_cell_length_a 10.6098(10)
_cell_length_b 12.0437(9)
_cell_length_c 12.3814(8)
_cell_measurement_reflns_used 2391
_cell_measurement_temperature 295(2)
_cell_measurement_theta_max 27.50
_cell_measurement_theta_min 3.42
_cell_volume 1317.7(2)
_computing_cell_refinement
;
CrysAlis Pro (Agilent, 2013)
;
_computing_data_collection
;
CrysAlis Pro (Agilent, 2013)
;
_computing_data_reduction
;
CrysAlis Pro (Agilent, 2013)
;
_computing_molecular_graphics '(K. Brandenburg, Diamond 3.1, 2009)'
_computing_publication_material '(K. Brandenburg, Diamond 3.1, 2009)'
_computing_structure_refinement 'SHELXL-97 (Sheldrick, 1997)'
_computing_structure_solution 'SHELXS-97 (Sheldrick, 1990)'
_diffrn_ambient_temperature 295(2)
_diffrn_detector_area_resol_mean 16.1954
_diffrn_measured_fraction_theta_full 0.987
_diffrn_measured_fraction_theta_max 0.987
_diffrn_measurement_device_type 'Xcalibur, Eos'
_diffrn_measurement_method '\w scans'
_diffrn_radiation_monochromator graphite
_diffrn_radiation_source 'Enhance (Mo) X-ray Source'
_diffrn_radiation_type MoK\a
_diffrn_radiation_wavelength 0.71073
_diffrn_reflns_av_R_equivalents 0.0168
_diffrn_reflns_av_sigmaI/netI 0.0427
_diffrn_reflns_limit_h_max 13
_diffrn_reflns_limit_h_min -12
_diffrn_reflns_limit_k_max 14
_diffrn_reflns_limit_k_min -15
_diffrn_reflns_limit_l_max 15
_diffrn_reflns_limit_l_min -16
_diffrn_reflns_number 7789
_diffrn_reflns_theta_full 27.56
_diffrn_reflns_theta_max 27.56
_diffrn_reflns_theta_min 3.42
_exptl_absorpt_coefficient_mu 0.163
_exptl_absorpt_correction_T_max 0.9744
_exptl_absorpt_correction_T_min 0.9650
_exptl_absorpt_correction_type multi-scan
_exptl_absorpt_process_details
; 
CrysAlis Pro (Agilent, 2013)
Empirical absorption correction using spherical harmonics,
 implemented in SCALE3 ABSPACK scaling algorithm. 
;
_exptl_crystal_colour colorless
_exptl_crystal_density_diffrn 1.274
_exptl_crystal_density_method 'not measured'
_exptl_crystal_description prism
_exptl_crystal_F_000 534
_exptl_crystal_size_max 0.22
_exptl_crystal_size_mid 0.19
_exptl_crystal_size_min 0.16
_refine_diff_density_max 0.232
_refine_diff_density_min -0.413
_refine_diff_density_rms 0.043
_refine_ls_extinction_method none
_refine_ls_goodness_of_fit_ref 1.024
_refine_ls_hydrogen_treatment mixed
_refine_ls_matrix_type full
_refine_ls_number_parameters 339
_refine_ls_number_reflns 6013
_refine_ls_number_restraints 7
_refine_ls_restrained_S_all 1.024
_refine_ls_R_factor_all 0.0741
_refine_ls_R_factor_gt 0.0522
_refine_ls_shift/su_max 0.001
_refine_ls_shift/su_mean 0.000
_refine_ls_structure_factor_coef Fsqd
_refine_ls_weighting_details 'calc w=1/[\s^2^(Fo^2^)+(0.0578P)^2^+0.3274P] where P=(Fo^2^+2Fc^2^)/3'
_refine_ls_weighting_scheme calc
_refine_ls_wR_factor_gt 0.1228
_refine_ls_wR_factor_ref 0.1372
_reflns_number_gt 4463
_reflns_number_total 6013
_reflns_threshold_expression >2sigma(I)
_cod_data_source_file c4ra12338g2.cif
_cod_data_source_block 11
_cod_original_cell_volume 1317.73(18)
_cod_database_code 7218848

loop_
_symmetry_equiv_pos_as_xyz
'x, y, z'
'-x, -y, -z'

loop_
_atom_site_label
_atom_site_type_symbol
_atom_site_fract_x
_atom_site_fract_y
_atom_site_fract_z
_atom_site_U_iso_or_equiv
_atom_site_adp_type
_atom_site_occupancy
_atom_site_symmetry_multiplicity
_atom_site_calc_flag
_atom_site_refinement_flags
S1 S 0.81188(5) 0.05659(5) 1.18216(4) 0.03702(15) Uani 1 1 d .
O1 O 0.87558(16) 0.09741(17) 1.24309(15) 0.0600(4) Uani 1 1 d .
O2 O 0.91013(13) -0.03704(14) 1.13165(13) 0.0463(4) Uani 1 1 d .
O3 O 0.71977(15) 0.16430(14) 1.09246(12) 0.0520(4) Uani 1 1 d .
O4 O 0.7565(2) -0.1885(2) 1.20216(18) 0.0810(6) Uani 1 1 d D
H4O H 0.813(3) -0.148(3) 1.166(3) 0.121 Uiso 1 1 d D
O5 O 0.6568(2) 0.01091(19) 0.8888(2) 0.0988(8) Uani 1 1 d .
N1 N 0.79778(15) 0.17072(14) 0.86303(13) 0.0326(3) Uani 1 1 d D
H1N1 H 0.7742(17) 0.1725(19) 0.9344(11) 0.049 Uiso 1 1 d D
H1N2 H 0.8848(9) 0.1293(17) 0.8617(16) 0.049 Uiso 1 1 d D
H1N3 H 0.7570(16) 0.1244(17) 0.8556(17) 0.049 Uiso 1 1 d D
N2 N 0.6959(2) -0.1467(2) 0.8199(2) 0.0747(7) Uani 1 1 d .
C1 C 0.75523(17) 0.30660(16) 0.76704(16) 0.0304(4) Uani 1 1 d .
C2 C 0.60666(18) 0.37687(17) 0.80184(15) 0.0313(4) Uani 1 1 d .
C3 C 0.5070(2) 0.3211(2) 0.8240(2) 0.0456(5) Uani 1 1 d .
H3A H 0.5301 0.2421 0.8158 0.055 Uiso 1 1 calc R
C4 C 0.3734(2) 0.3815(2) 0.8581(2) 0.0560(6) Uani 1 1 d .
H4A H 0.3076 0.3432 0.8723 0.067 Uiso 1 1 calc R
C5 C 0.3384(2) 0.4977(2) 0.8709(2) 0.0542(6) Uani 1 1 d .
H5A H 0.2492 0.5373 0.8953 0.065 Uiso 1 1 calc R
C6 C 0.4341(2) 0.5549(2) 0.8480(2) 0.0575(6) Uani 1 1 d .
H6A H 0.4099 0.6343 0.8558 0.069 Uiso 1 1 calc R
C7 C 0.5678(2) 0.4955(2) 0.8129(2) 0.0478(5) Uani 1 1 d .
H7A H 0.6322 0.5360 0.7967 0.057 Uiso 1 1 calc R
C8 C 0.85241(18) 0.37359(18) 0.76632(17) 0.0344(4) Uani 1 1 d .
C9 C 0.9004(2) 0.3537(2) 0.8710(2) 0.0460(5) Uani 1 1 d .
H9A H 0.8774 0.2950 0.9430 0.055 Uiso 1 1 calc R
C10 C 0.9826(2) 0.4199(2) 0.8704(2) 0.0581(6) Uani 1 1 d .
H10A H 1.0146 0.4048 0.9415 0.070 Uiso 1 1 calc R
C11 C 1.0162(2) 0.5070(3) 0.7658(3) 0.0643(7) Uani 1 1 d .
H11A H 1.0719 0.5508 0.7651 0.077 Uiso 1 1 calc R
C12 C 0.9676(3) 0.5294(3) 0.6620(3) 0.0741(8) Uani 1 1 d .
H12A H 0.9889 0.5901 0.5907 0.089 Uiso 1 1 calc R
C13 C 0.8870(3) 0.4630(2) 0.6615(2) 0.0575(6) Uani 1 1 d .
H13A H 0.8556 0.4788 0.5899 0.069 Uiso 1 1 calc R
C14 C 0.76726(18) 0.29122(18) 0.64799(16) 0.0337(4) Uani 1 1 d .
C15 C 0.6736(2) 0.3731(2) 0.56177(19) 0.0560(6) Uani 1 1 d .
H15A H 0.5982 0.4390 0.5762 0.067 Uiso 1 1 calc R
C16 C 0.6890(3) 0.3597(3) 0.4540(2) 0.0677(7) Uani 1 1 d .
H16A H 0.6250 0.4175 0.3964 0.081 Uiso 1 1 calc R
C17 C 0.7965(3) 0.2631(3) 0.4308(2) 0.0576(6) Uani 1 1 d .
H17A H 0.8049 0.2528 0.3590 0.069 Uiso 1 1 calc R
C18 C 0.8911(3) 0.1821(2) 0.5140(2) 0.0662(7) Uani 1 1 d .
H18A H 0.9660 0.1166 0.4985 0.079 Uiso 1 1 calc R
C19 C 0.8777(2) 0.1958(2) 0.6220(2) 0.0549(6) Uani 1 1 d .
H19A H 0.9442 0.1397 0.6778 0.066 Uiso 1 1 calc R
C20 C 0.70787(19) -0.02773(18) 1.28863(16) 0.0361(4) Uani 1 1 d .
C21 C 0.6924(2) -0.1349(2) 1.2842(2) 0.0549(6) Uani 1 1 d .
C22 C 0.6029(3) -0.1903(3) 1.3679(3) 0.0840(10) Uani 1 1 d .
H22A H 0.5927 -0.2636 1.3680 0.101 Uiso 1 1 calc R
C23 C 0.5292(3) -0.1382(3) 1.4507(3) 0.0828(10) Uani 1 1 d .
H23A H 0.4694 -0.1769 1.5054 0.099 Uiso 1 1 calc R
C24 C 0.5410(2) -0.0289(2) 1.45572(19) 0.0479(5) Uani 1 1 d .
C25 C 0.63403(19) 0.02254(19) 1.37429(16) 0.0385(4) Uani 1 1 d .
H25A H 0.6477 0.0931 1.3769 0.046 Uiso 1 1 calc R
C26 C 0.6257(3) -0.0723(2) 0.8799(3) 0.0734(8) Uani 1 1 d .
H26 H 0.5444 -0.0839 0.9194 0.088 Uiso 1 1 calc R
C27 C 0.8202(5) -0.1320(5) 0.7543(6) 0.182(3) Uani 1 1 d .
H27A H 0.7989 -0.0525 0.6849 0.272 Uiso 1 1 calc R
H27B H 0.8685 -0.2046 0.7303 0.272 Uiso 1 1 calc R
H27C H 0.8766 -0.1291 0.8038 0.272 Uiso 1 1 calc R
C28 C 0.6487(3) -0.2423(3) 0.8148(3) 0.0800(9) Uani 1 1 d .
H28A H 0.5628 -0.2393 0.8597 0.120 Uiso 1 1 calc R
H28B H 0.7153 -0.3278 0.8480 0.120 Uiso 1 1 calc R
H28C H 0.6367 -0.2231 0.7332 0.120 Uiso 1 1 calc R

loop_
_atom_site_aniso_label
_atom_site_aniso_U_11
_atom_site_aniso_U_22
_atom_site_aniso_U_33
_atom_site_aniso_U_23
_atom_site_aniso_U_13
_atom_site_aniso_U_12
S1 0.0339(2) 0.0412(3) 0.0329(3) -0.0172(2) 0.01333(18) -0.0138(2)
O1 0.0568(10) 0.0864(12) 0.0633(10) -0.0453(10) 0.0212(8) -0.0448(9)
O2 0.0351(7) 0.0503(8) 0.0479(8) -0.0261(7) 0.0166(6) -0.0100(6)
O3 0.0532(9) 0.0422(8) 0.0356(8) -0.0095(7) 0.0107(7) -0.0035(7)
O4 0.0986(15) 0.0962(14) 0.0908(14) -0.0748(12) 0.0602(11) -0.0654(12)
O5 0.1025(16) 0.0650(12) 0.156(2) -0.0535(14) 0.0043(15) -0.0484(12)
N1 0.0313(8) 0.0311(8) 0.0331(8) -0.0125(7) 0.0033(6) -0.0104(6)
N2 0.0600(13) 0.0535(12) 0.120(2) -0.0402(14) 0.0131(13) -0.0292(11)
C1 0.0309(9) 0.0278(9) 0.0314(9) -0.0109(7) 0.0027(7) -0.0113(7)
C2 0.0320(9) 0.0327(9) 0.0296(9) -0.0150(8) 0.0014(7) -0.0095(7)
C3 0.0386(11) 0.0390(11) 0.0608(14) -0.0231(10) 0.0052(9) -0.0142(9)
C4 0.0340(11) 0.0606(14) 0.0682(16) -0.0233(13) 0.0078(10) -0.0173(10)
C5 0.0346(11) 0.0701(15) 0.0530(14) -0.0351(12) 0.0043(9) -0.0034(10)
C6 0.0464(13) 0.0566(14) 0.0798(17) -0.0485(14) -0.0097(11) 0.0003(11)
C7 0.0387(11) 0.0459(12) 0.0704(15) -0.0349(12) -0.0041(10) -0.0114(9)
C8 0.0317(9) 0.0346(9) 0.0399(10) -0.0182(8) 0.0070(8) -0.0142(8)
C9 0.0467(12) 0.0493(12) 0.0458(12) -0.0160(10) -0.0023(9) -0.0225(10)
C10 0.0497(13) 0.0659(15) 0.0739(17) -0.0328(14) -0.0076(12) -0.0259(12)
C11 0.0497(14) 0.0706(17) 0.095(2) -0.0434(16) 0.0104(13) -0.0370(13)
C12 0.091(2) 0.0788(18) 0.0712(18) -0.0262(15) 0.0249(15) -0.0648(17)
C13 0.0756(16) 0.0646(15) 0.0449(13) -0.0174(12) 0.0113(11) -0.0476(13)
C14 0.0363(10) 0.0356(10) 0.0333(10) -0.0159(8) 0.0046(8) -0.0164(8)
C15 0.0479(13) 0.0675(15) 0.0409(12) -0.0258(12) -0.0019(10) -0.0026(11)
C16 0.0574(15) 0.101(2) 0.0403(13) -0.0329(14) -0.0012(11) -0.0175(14)
C17 0.0807(17) 0.0761(17) 0.0388(12) -0.0310(12) 0.0138(12) -0.0478(15)
C18 0.0893(19) 0.0503(14) 0.0516(14) -0.0323(12) 0.0169(14) -0.0124(13)
C19 0.0612(14) 0.0472(12) 0.0414(12) -0.0213(10) -0.0004(10) 0.0002(11)
C20 0.0369(10) 0.0394(10) 0.0303(9) -0.0150(8) 0.0108(8) -0.0155(8)
C21 0.0629(14) 0.0627(14) 0.0554(14) -0.0397(12) 0.0296(11) -0.0351(12)
C22 0.117(2) 0.088(2) 0.091(2) -0.0666(18) 0.0644(18) -0.0781(19)
C23 0.115(2) 0.091(2) 0.0811(19) -0.0606(17) 0.0701(18) -0.0808(19)
C24 0.0561(13) 0.0540(13) 0.0435(12) -0.0271(10) 0.0246(10) -0.0326(11)
C25 0.0433(11) 0.0413(11) 0.0330(10) -0.0178(9) 0.0130(8) -0.0200(9)
C26 0.0627(16) 0.0477(14) 0.114(2) -0.0297(16) 0.0026(16) -0.0275(13)
C27 0.125(4) 0.154(4) 0.313(7) -0.146(5) 0.122(4) -0.098(3)
C28 0.086(2) 0.0558(16) 0.112(2) -0.0374(17) -0.0140(18) -0.0286(15)

loop_
_atom_type_symbol
_atom_type_description
_atom_type_scat_dispersion_real
_atom_type_scat_dispersion_imag
_atom_type_scat_source
C C 0.0033 0.0016 'International Tables Vol C Tables 4.2.6.8 and 6.1.1.4'
H H 0.0000 0.0000 'International Tables Vol C Tables 4.2.6.8 and 6.1.1.4'
N N 0.0061 0.0033 'International Tables Vol C Tables 4.2.6.8 and 6.1.1.4'
O O 0.0106 0.0060 'International Tables Vol C Tables 4.2.6.8 and 6.1.1.4'
S S 0.1246 0.1234 'International Tables Vol C Tables 4.2.6.8 and 6.1.1.4'

loop_
_geom_angle_atom_site_label_1
_geom_angle_atom_site_label_2
_geom_angle_atom_site_label_3
_geom_angle
_geom_angle_site_symmetry_3
O1 S1 O3 113.53(10) .
O1 S1 O2 113.35(9) .
O3 S1 O2 110.69(9) .
O1 S1 C20 107.67(9) .
O3 S1 C20 105.52(9) .
O2 S1 C20 105.39(9) .
C21 O4 H4O 102(2) .
C1 N1 H1N1 111.6(13) .
C1 N1 H1N2 113.6(13) .
H1N1 N1 H1N2 106.7(12) .
C1 N1 H1N3 110.2(13) .
H1N1 N1 H1N3 106.6(12) .
H1N2 N1 H1N3 107.9(12) .
C26 N2 C27 120.1(3) .
C26 N2 C28 121.6(2) .
C27 N2 C28 118.3(3) .
N1 C1 C8 108.00(14) .
N1 C1 C14 107.13(14) .
C8 C1 C14 111.32(14) .
N1 C1 C2 106.10(13) .
C8 C1 C2 111.45(14) .
C14 C1 C2 112.51(15) .
C7 C2 C3 117.83(17) .
C7 C2 C1 122.01(16) .
C3 C2 C1 120.16(16) .
C4 C3 C2 120.9(2) .
C4 C3 H3A 119.5 .
C2 C3 H3A 119.5 .
C5 C4 C3 120.0(2) .
C5 C4 H4A 120.0 .
C3 C4 H4A 120.0 .
C6 C5 C4 120.0(2) .
C6 C5 H5A 120.0 .
C4 C5 H5A 120.0 .
C5 C6 C7 120.3(2) .
C5 C6 H6A 119.8 .
C7 C6 H6A 119.8 .
C2 C7 C6 120.9(2) .
C2 C7 H7A 119.6 .
C6 C7 H7A 119.6 .
C13 C8 C9 117.74(19) .
C13 C8 C1 120.77(18) .
C9 C8 C1 121.33(17) .
C8 C9 C10 121.0(2) .
C8 C9 H9A 119.5 .
C10 C9 H9A 119.5 .
C11 C10 C9 120.2(2) .
C11 C10 H10A 119.9 .
C9 C10 H10A 119.9 .
C10 C11 C12 119.4(2) .
C10 C11 H11A 120.3 .
C12 C11 H11A 120.3 .
C11 C12 C13 120.8(2) .
C11 C12 H12A 119.6 .
C13 C12 H12A 119.6 .
C8 C13 C12 120.8(2) .
C8 C13 H13A 119.6 .
C12 C13 H13A 119.6 .
C15 C14 C19 117.19(19) .
C15 C14 C1 122.41(17) .
C19 C14 C1 120.35(18) .
C14 C15 C16 121.2(2) .
C14 C15 H15A 119.4 .
C16 C15 H15A 119.4 .
C17 C16 C15 120.9(2) .
C17 C16 H16A 119.5 .
C15 C16 H16A 119.5 .
C18 C17 C16 118.8(2) .
C18 C17 H17A 120.6 .
C16 C17 H17A 120.6 .
C17 C18 C19 120.8(2) .
C17 C18 H18A 119.6 .
C19 C18 H18A 119.6 .
C14 C19 C18 121.0(2) .
C14 C19 H19A 119.5 .
C18 C19 H19A 119.5 .
C21 C20 C25 120.35(17) .
C21 C20 S1 122.35(14) .
C25 C20 S1 117.18(15) .
O4 C21 C22 117.2(2) .
O4 C21 C20 124.74(19) .
C22 C21 C20 118.10(19) .
C23 C22 C21 120.8(2) .
C23 C22 H22A 119.6 .
C21 C22 H22A 119.6 .
C22 C23 C24 122.2(2) .
C22 C23 H23A 118.9 .
C24 C23 H23A 118.9 .
C25 C24 C23 116.30(18) .
C25 C24 C24 121.6(2) 2_658
C23 C24 C24 122.1(2) 2_658
C24 C25 C20 122.16(19) .
C24 C25 H25A 118.9 .
C20 C25 H25A 118.9 .
O5 C26 N2 126.3(3) .
O5 C26 H26 116.9 .
N2 C26 H26 116.9 .
N2 C27 H27A 109.5 .
N2 C27 H27B 109.5 .
H27A C27 H27B 109.5 .
N2 C27 H27C 109.5 .
H27A C27 H27C 109.5 .
H27B C27 H27C 109.5 .
N2 C28 H28A 109.5 .
N2 C28 H28B 109.5 .
H28A C28 H28B 109.5 .
N2 C28 H28C 109.5 .
H28A C28 H28C 109.5 .
H28B C28 H28C 109.5 .

loop_
_geom_bond_atom_site_label_1
_geom_bond_atom_site_label_2
_geom_bond_distance
_geom_bond_site_symmetry_2
S1 O1 1.4327(16) .
S1 O3 1.4529(15) .
S1 O2 1.4684(13) .
S1 C20 1.7687(18) .
O4 C21 1.355(3) .
O4 H4O 0.85(2) .
O5 C26 1.221(3) .
N1 C1 1.514(2) .
N1 H1N1 0.87(2) .
N1 H1N2 0.86(2) .
N1 H1N3 0.87(2) .
N2 C26 1.312(3) .
N2 C27 1.431(4) .
N2 C28 1.452(3) .
C1 C8 1.535(2) .
C1 C14 1.536(2) .
C1 C2 1.539(2) .
C2 C7 1.383(3) .
C2 C3 1.387(3) .
C3 C4 1.386(3) .
C3 H3A 0.9300 .
C4 C5 1.369(3) .
C4 H4A 0.9300 .
C5 C6 1.360(3) .
C5 H5A 0.9300 .
C6 C7 1.388(3) .
C6 H6A 0.9300 .
C7 H7A 0.9300 .
C8 C13 1.381(3) .
C8 C9 1.383(3) .
C9 C10 1.390(3) .
C9 H9A 0.9300 .
C10 C11 1.363(4) .
C10 H10A 0.9300 .
C11 C12 1.365(4) .
C11 H11A 0.9300 .
C12 C13 1.382(3) .
C12 H12A 0.9300 .
C13 H13A 0.9300 .
C14 C15 1.372(3) .
C14 C19 1.379(3) .
C15 C16 1.381(3) .
C15 H15A 0.9300 .
C16 C17 1.357(4) .
C16 H16A 0.9300 .
C17 C18 1.354(4) .
C17 H17A 0.9300 .
C18 C19 1.388(3) .
C18 H18A 0.9300 .
C19 H19A 0.9300 .
C20 C21 1.388(3) .
C20 C25 1.390(2) .
C21 C22 1.387(3) .
C22 C23 1.372(3) .
C22 H22A 0.9300 .
C23 C24 1.397(3) .
C23 H23A 0.9300 .
C24 C25 1.383(3) .
C24 C24 1.489(4) 2_658
C25 H25A 0.9300 .
C26 H26 0.9300 .
C27 H27A 0.9600 .
C27 H27B 0.9600 .
C27 H27C 0.9600 .
C28 H28A 0.9600 .
C28 H28B 0.9600 .
C28 H28C 0.9600 .

loop_
_geom_hbond_atom_site_label_D
_geom_hbond_atom_site_label_H
_geom_hbond_atom_site_label_A
_geom_hbond_distance_DH
_geom_hbond_distance_HA
_geom_hbond_distance_DA
_geom_hbond_angle_DHA
_geom_hbond_site_symmetry_A
O4 H4O O2 0.85(2) 1.854(16) 2.671(2) 160(3) .
N1 H1N1 O3 0.87(2) 1.893(9) 2.766(2) 175.5(18) .
N1 H1N2 O2 0.86(2) 2.020(9) 2.879(2) 175.5(16) 2_757
N1 H1N3 O5 0.87(2) 1.910(11) 2.753(2) 163.0(17) .

loop_
_geom_torsion_atom_site_label_1
_geom_torsion_atom_site_label_2
_geom_torsion_atom_site_label_3
_geom_torsion_atom_site_label_4
_geom_torsion
_geom_torsion_site_symmetry_1
_geom_torsion_site_symmetry_4
N1 C1 C2 C7 125.98(19) . .
C8 C1 C2 C7 8.7(2) . .
C14 C1 C2 C7 -117.2(2) . .
N1 C1 C2 C3 -53.6(2) . .
C8 C1 C2 C3 -170.90(17) . .
C14 C1 C2 C3 63.3(2) . .
C7 C2 C3 C4 -1.1(3) . .
C1 C2 C3 C4 178.49(19) . .
C2 C3 C4 C5 -0.3(4) . .
C3 C4 C5 C6 1.2(4) . .
C4 C5 C6 C7 -0.8(4) . .
C3 C2 C7 C6 1.5(3) . .
C1 C2 C7 C6 -178.0(2) . .
C5 C6 C7 C2 -0.6(4) . .
N1 C1 C8 C13 147.70(18) . .
C14 C1 C8 C13 30.4(2) . .
C2 C1 C8 C13 -96.1(2) . .
N1 C1 C8 C9 -36.9(2) . .
C14 C1 C8 C9 -154.26(18) . .
C2 C1 C8 C9 79.2(2) . .
C13 C8 C9 C10 -1.0(3) . .
C1 C8 C9 C10 -176.55(19) . .
C8 C9 C10 C11 0.5(4) . .
C9 C10 C11 C12 0.6(4) . .
C10 C11 C12 C13 -1.3(4) . .
C9 C8 C13 C12 0.4(3) . .
C1 C8 C13 C12 175.9(2) . .
C11 C12 C13 C8 0.8(4) . .
N1 C1 C14 C15 141.01(19) . .
C8 C1 C14 C15 -101.1(2) . .
C2 C1 C14 C15 24.8(2) . .
N1 C1 C14 C19 -41.5(2) . .
C8 C1 C14 C19 76.3(2) . .
C2 C1 C14 C19 -157.75(18) . .
C19 C14 C15 C16 0.4(4) . .
C1 C14 C15 C16 178.0(2) . .
C14 C15 C16 C17 1.2(4) . .
C15 C16 C17 C18 -2.0(4) . .
C16 C17 C18 C19 1.1(4) . .
C15 C14 C19 C18 -1.3(3) . .
C1 C14 C19 C18 -178.9(2) . .
C17 C18 C19 C14 0.6(4) . .
O1 S1 C20 C21 -143.95(19) . .
O3 S1 C20 C21 94.5(2) . .
O2 S1 C20 C21 -22.7(2) . .
O1 S1 C20 C25 39.99(19) . .
O3 S1 C20 C25 -81.57(17) . .
O2 S1 C20 C25 161.26(16) . .
C25 C20 C21 O4 178.0(2) . .
S1 C20 C21 O4 2.0(4) . .
C25 C20 C21 C22 -0.7(4) . .
S1 C20 C21 C22 -176.6(2) . .
O4 C21 C22 C23 -177.1(3) . .
C20 C21 C22 C23 1.7(5) . .
C21 C22 C23 C24 -0.6(6) . .
C22 C23 C24 C25 -1.6(5) . .
C22 C23 C24 C24 178.9(3) . 2_658
C23 C24 C25 C20 2.7(4) . .
C24 C24 C25 C20 -177.9(3) 2_658 .
C21 C20 C25 C24 -1.6(3) . .
S1 C20 C25 C24 174.57(18) . .
C27 N2 C26 O5 -1.6(6) . .
C28 N2 C26 O5 -179.6(3) . .
